data_7244028
loop_
_publ_author_name
'Chakraborty, Pradip'
'Sy, Mouhamadou'
'Fourati, Houcem'
'Delgado, Teresa'
'Dutta, Mousumi'
'Das, Chinmoy'
'Besnard, C\'eline'
'Hauser, Andreas'
'Enachescu, Cristian'
'Boukheddaden, Kamel'

_publ_section_title
;
 Optical microscopy imaging of the thermally-induced spin transition and
 isothermal multi-stepped relaxation in a low-spin stabilized
 spin-crossover material.
;
_journal_issue 2
_journal_name_full 'Physical chemistry chemical physics : PCCP'
_journal_page_first 982
_journal_page_last 994
_journal_paper_doi 10.1039/d1cp04321h
_journal_volume 24
_journal_year 2022
_chemical_formula_moiety 'C24 H48 Fe0.661 N24 Ru0.339, 2(B1 F4)'
_chemical_formula_sum 'C24 H48 B2 F8 Fe0.66 N24 Ru0.34'
_chemical_formula_weight 917.71
_space_group_crystal_system trigonal
_space_group_IT_number 148
_space_group_name_Hall '-R 3'
_space_group_name_H-M_alt 'R -3 :H'
_atom_sites_solution_hydrogens geom
_atom_sites_solution_primary dual
_audit_creation_date 2020-06-12
_audit_creation_method
;
Olex2 1.3
(compiled 2020.02.04 svn.rd84adfe8 for OlexSys, GUI svn.r6032)
;
_audit_update_record
;
2021-03-18 deposited with the CCDC.	2021-12-08 downloaded from the CCDC.
;
_cell_angle_alpha 90
_cell_angle_beta 90
_cell_angle_gamma 120
_cell_formula_units_Z 3
_cell_length_a 10.7344(4)
_cell_length_b 10.7344(4)
_cell_length_c 32.0067(16)
_cell_measurement_reflns_used 3885
_cell_measurement_temperature 80.0(6)
_cell_measurement_theta_max 27.8700
_cell_measurement_theta_min 3.7820
_cell_volume 3193.9(2)
_computing_cell_refinement 'CrysAlisPro 1.171.41.53a (Rigaku OD, 2020)'
_computing_data_collection 'CrysAlisPro 1.171.41.53a (Rigaku OD, 2020)'
_computing_data_reduction 'CrysAlisPro 1.171.41.53a (Rigaku OD, 2020)'
_computing_molecular_graphics 'Olex2 1.3 (Dolomanov et al., 2009)'
_computing_publication_material 'Olex2 1.3 (Dolomanov et al., 2009)'
_computing_structure_refinement 'SHELXL 2018/3 (Sheldrick, 2015)'
_computing_structure_solution 'SHELXT  (Sheldrick, 2015)'
_diffrn_ambient_environment N~2~
_diffrn_ambient_temperature 80.0(6)
_diffrn_detector 'CCD plate'
_diffrn_detector_area_resol_mean 10.4670
_diffrn_detector_type Atlas
_diffrn_measured_fraction_theta_full 0.998
_diffrn_measured_fraction_theta_max 0.892
_diffrn_measurement_details
;
List of Runs (angles in degrees, time in seconds):

  # Type    Start    End  Width  t~exp~   \w     \q     \k     \f   Frames
#--------------------------------------------------------------------------
  1  \w    -18.00  90.00   1.00    5.07    --   11.70  77.00  30.00  108
  2  \w    -10.00  91.00   1.00    5.07    --   11.70  77.00 -90.00  101
  3  \w    -15.00  90.00   1.00    5.07    --   11.70  77.00 150.00  105
;
_diffrn_measurement_device 'four-circle diffractometer'
_diffrn_measurement_device_type 'SuperNova, Dual, Cu at home/near, Atlas'
_diffrn_measurement_method '\w scans'
_diffrn_orient_matrix_type 'CrysAlisPro convention (1999,Acta A55,543-557)'
_diffrn_orient_matrix_UB_11 0.0008708000
_diffrn_orient_matrix_UB_12 -0.0306884000
_diffrn_orient_matrix_UB_13 -0.0195386000
_diffrn_orient_matrix_UB_21 -0.0536073000
_diffrn_orient_matrix_UB_22 0.0143931000
_diffrn_orient_matrix_UB_23 -0.0075851000
_diffrn_orient_matrix_UB_31 0.0543070000
_diffrn_orient_matrix_UB_32 0.0684251000
_diffrn_orient_matrix_UB_33 -0.0071628000
_diffrn_radiation_monochromator mirror
_diffrn_radiation_probe x-ray
_diffrn_radiation_type 'Mo K\a'
_diffrn_radiation_wavelength 0.71073
_diffrn_reflns_av_R_equivalents 0.0311
_diffrn_reflns_av_unetI/netI 0.0259
_diffrn_reflns_Laue_measured_fraction_full 0.998
_diffrn_reflns_Laue_measured_fraction_max 0.892
_diffrn_reflns_limit_h_max 11
_diffrn_reflns_limit_h_min -12
_diffrn_reflns_limit_k_max 10
_diffrn_reflns_limit_k_min -13
_diffrn_reflns_limit_l_max 40
_diffrn_reflns_limit_l_min -33
_diffrn_reflns_number 7566
_diffrn_reflns_point_group_measured_fraction_full 0.998
_diffrn_reflns_point_group_measured_fraction_max 0.892
_diffrn_reflns_theta_full 25.242
_diffrn_reflns_theta_max 28.063
_diffrn_reflns_theta_min 3.359
_diffrn_source 'micro-focus sealed X-ray tube'
_diffrn_source_type 'SuperNova (Mo) X-ray Source'
_exptl_absorpt_coefficient_mu 0.445
_exptl_absorpt_correction_T_max 1.000
_exptl_absorpt_correction_T_min 0.503
_exptl_absorpt_correction_type gaussian
_exptl_absorpt_process_details
;
CrysAlisPro 1.171.41.53a (Rigaku Oxford Diffraction, 2020)
Numerical absorption correction based on gaussian integration over
			a multifaceted crystal model
Empirical absorption correction using spherical harmonics,
 implemented in SCALE3 ABSPACK scaling algorithm.
;
_exptl_crystal_colour violet
_exptl_crystal_colour_primary violet
_exptl_crystal_density_diffrn 1.431
_exptl_crystal_description prism
_exptl_crystal_F_000 1422
_exptl_crystal_size_max 0.4
_exptl_crystal_size_mid 0.317
_exptl_crystal_size_min 0.067
_refine_diff_density_max 0.302
_refine_diff_density_min -0.293
_refine_diff_density_rms 0.052
_refine_ls_extinction_method none
_refine_ls_goodness_of_fit_ref 1.121
_refine_ls_hydrogen_treatment constr
_refine_ls_matrix_type full
_refine_ls_number_parameters 92
_refine_ls_number_reflns 1552
_refine_ls_number_restraints 0
_refine_ls_restrained_S_all 1.121
_refine_ls_R_factor_all 0.0361
_refine_ls_R_factor_gt 0.0301
_refine_ls_shift/su_max 0.000
_refine_ls_shift/su_mean 0.000
_refine_ls_structure_factor_coef Fsqd
_refine_ls_weighting_details 'w=1/[\s^2^(Fo^2^)+(0.0157P)^2^+6.0739P] where P=(Fo^2^+2Fc^2^)/3'
_refine_ls_weighting_scheme calc
_refine_ls_wR_factor_gt 0.0614
_refine_ls_wR_factor_ref 0.0640
_reflns_Friedel_coverage 0.000
_reflns_number_gt 1423
_reflns_number_total 1552
_reflns_threshold_expression 'I > 2\s(I)'
_cod_data_source_file d1cp04321h25.cif
_cod_data_source_block RuFe_batch2_80K_quenched
_cod_depositor_comments 'Adding full bibliography for 7244027--7244031.cif.'
_cod_original_cell_volume 3193.9(3)
_cod_original_sg_symbol_H-M 'R -3'
_cod_database_code 7244028
_shelx_shelxl_version_number 2018/3
_chemical_oxdiff_formula 'C12 H24 B1 F4 Fe0.331 N12 Ru0.169'
_shelx_space_group_comment
;
The symmetry employed for this shelxl refinement is uniquely defined
by the following loop, which should always be used as a source of
symmetry information in preference to the above space-group names.
They are only intended as comments.
;
_shelx_estimated_absorpt_t_max 0.971
_shelx_estimated_absorpt_t_min 0.842
_reflns_odcompleteness_completeness 97.06
_reflns_odcompleteness_iscentric 1
_reflns_odcompleteness_theta 26.32
_olex2_refinement_description
;
1. Fixed Uiso
 At 1.2 times of:
  All C(H) groups, All C(H,H) groups
 At 1.5 times of:
  All C(H,H,H) groups
2. Shared sites
{Ru1, Fe1}
3. Uiso/Uaniso restraints and constraints
Uanis(Ru1) = Uanis(Fe1)
4. Others
 Sof(Fe1)=0.16667*(1-FVAR(2))
 Sof(Ru1)=0.16667*FVAR(2)
5.a Secondary CH2 refined with riding coordinates:
 C2(H2A,H2B), C3(H3A,H3B)
5.b Aromatic/amide H refined with riding coordinates:
 C1(H1)
5.c Idealised Me refined as rotating group:
 C4(H4A,H4B,H4C)
;
_olex2_submission_special_instructions 'No special instructions were received'
_oxdiff_exptl_absorpt_empirical_details
;
Empirical correction (ABSPACK) includes:
- Absorption correction using spherical harmonics
- Frame scaling
;
_oxdiff_exptl_absorpt_empirical_full_max 1.632
_oxdiff_exptl_absorpt_empirical_full_min 0.707

loop_
_space_group_symop_operation_xyz
'x, y, z'
'-y, x-y, z'
'-x+y, -x, z'
'x+2/3, y+1/3, z+1/3'
'-y+2/3, x-y+1/3, z+1/3'
'-x+y+2/3, -x+1/3, z+1/3'
'x+1/3, y+2/3, z+2/3'
'-y+1/3, x-y+2/3, z+2/3'
'-x+y+1/3, -x+2/3, z+2/3'
'-x, -y, -z'
'y, -x+y, -z'
'x-y, x, -z'
'-x+2/3, -y+1/3, -z+1/3'
'y+2/3, -x+y+1/3, -z+1/3'
'x-y+2/3, x+1/3, -z+1/3'
'-x+1/3, -y+2/3, -z+2/3'
'y+1/3, -x+y+2/3, -z+2/3'
'x-y+1/3, x+2/3, -z+2/3'

loop_
_atom_site_label
_atom_site_type_symbol
_atom_site_fract_x
_atom_site_fract_y
_atom_site_fract_z
_atom_site_U_iso_or_equiv
_atom_site_adp_type
_atom_site_occupancy
_atom_site_site_symmetry_order
_atom_site_calc_flag
_atom_site_refinement_flags_posn
_atom_site_refinement_flags_adp
_atom_site_refinement_flags_occupancy
_atom_site_disorder_assembly
_atom_site_disorder_group
Ru1 Ru 0.666667 0.333333 0.333333 0.01025(16) Uani 0.339(5) 6 d S T P A 1
F2 F 0.90545(11) 0.86257(10) 0.33233(3) 0.0329(3) Uani 1 1 d . . . . .
F1 F 1.000000 1.000000 0.27478(5) 0.0364(5) Uani 1 3 d S T P . .
N1 N 0.71485(13) 0.50632(13) 0.36946(4) 0.0135(3) Uani 1 1 d . . . . .
N4 N 0.72150(13) 0.68804(13) 0.39984(4) 0.0150(3) Uani 1 1 d . . . . .
N3 N 0.83549(14) 0.67960(14) 0.41378(4) 0.0198(3) Uani 1 1 d . . . . .
N2 N 0.83145(14) 0.56981(14) 0.39551(4) 0.0187(3) Uani 1 1 d . . . . .
C1 C 0.64899(16) 0.58186(15) 0.37303(5) 0.0145(3) Uani 1 1 d . . . . .
H1 H 0.565561 0.563545 0.359044 0.017 Uiso 1 1 calc R U . . .
C2 C 0.69873(18) 0.80754(16) 0.41189(5) 0.0192(4) Uani 1 1 d . . . . .
H2A H 0.613495 0.796343 0.397939 0.023 Uiso 1 1 calc R U . . .
H2B H 0.780158 0.897574 0.402640 0.023 Uiso 1 1 calc R U . . .
C3 C 0.68094(19) 0.81364(18) 0.45867(5) 0.0227(4) Uani 1 1 d . . . . .
H3A H 0.666211 0.893718 0.465008 0.027 Uiso 1 1 calc R U . . .
H3B H 0.768908 0.831416 0.472400 0.027 Uiso 1 1 calc R U . . .
B1 B 1.000000 1.000000 0.31812(10) 0.0172(6) Uani 1 3 d S T P . .
C4 C 0.5560(2) 0.6766(2) 0.47621(6) 0.0295(4) Uani 1 1 d . . . . .
H4A H 0.469071 0.656109 0.461962 0.044 Uiso 1 1 calc R U . . .
H4B H 0.546051 0.688877 0.505499 0.044 Uiso 1 1 calc R U . . .
H4C H 0.573868 0.598281 0.472253 0.044 Uiso 1 1 calc R U . . .
Fe1 Fe 0.666667 0.333333 0.333333 0.01025(16) Uani 0.661(5) 6 d S T P A 2

loop_
_atom_site_aniso_label
_atom_site_aniso_U_11
_atom_site_aniso_U_22
_atom_site_aniso_U_33
_atom_site_aniso_U_23
_atom_site_aniso_U_13
_atom_site_aniso_U_12
Ru1 0.00801(18) 0.00801(18) 0.0147(3) 0.000 0.000 0.00401(9)
F2 0.0319(6) 0.0166(5) 0.0406(7) 0.0035(4) 0.0130(5) 0.0050(4)
F1 0.0451(7) 0.0451(7) 0.0192(9) 0.000 0.000 0.0225(4)
N1 0.0097(6) 0.0121(6) 0.0172(7) 0.0013(5) -0.0001(5) 0.0042(5)
N4 0.0140(6) 0.0121(6) 0.0182(7) 0.0003(5) 0.0003(5) 0.0061(5)
N3 0.0152(7) 0.0195(7) 0.0251(8) -0.0047(6) -0.0045(5) 0.0091(6)
N2 0.0143(7) 0.0173(7) 0.0240(8) -0.0049(5) -0.0041(5) 0.0075(6)
C1 0.0126(7) 0.0123(7) 0.0174(8) 0.0006(6) 0.0002(6) 0.0053(6)
C2 0.0232(8) 0.0125(7) 0.0231(9) -0.0009(6) -0.0008(6) 0.0099(7)
C3 0.0284(9) 0.0211(8) 0.0217(9) -0.0049(7) -0.0015(7) 0.0147(7)
B1 0.0148(9) 0.0148(9) 0.0219(17) 0.000 0.000 0.0074(4)
C4 0.0340(10) 0.0340(10) 0.0240(9) 0.0041(8) 0.0065(8) 0.0195(9)
Fe1 0.00801(18) 0.00801(18) 0.0147(3) 0.000 0.000 0.00401(9)

loop_
_atom_type_symbol
_atom_type_description
_atom_type_scat_dispersion_real
_atom_type_scat_dispersion_imag
_atom_type_scat_source
C C 0.0033 0.0016 'International Tables Vol C Tables 4.2.6.8 and 6.1.1.4'
H H 0.0000 0.0000 'International Tables Vol C Tables 4.2.6.8 and 6.1.1.4'
B B 0.0013 0.0007 'International Tables Vol C Tables 4.2.6.8 and 6.1.1.4'
F F 0.0171 0.0103 'International Tables Vol C Tables 4.2.6.8 and 6.1.1.4'
Fe Fe 0.3463 0.8444 'International Tables Vol C Tables 4.2.6.8 and 6.1.1.4'
N N 0.0061 0.0033 'International Tables Vol C Tables 4.2.6.8 and 6.1.1.4'
Ru Ru -1.2594 0.8363 'International Tables Vol C Tables 4.2.6.8 and 6.1.1.4'

loop_
_exptl_crystal_face_index_h
_exptl_crystal_face_index_k
_exptl_crystal_face_index_l
_exptl_crystal_face_perp_dist
0 1 -1 0.1374
3 -1 -1 0.1982
2 0 -1 0.1880
2 -2 1 0.1809
0 -1 1 0.1835
-2 0 1 0.1161
0 0 -1 0.0657
0 0 1 0.0010
-2 2 -1 0.1447

loop_
_geom_angle_atom_site_label_1
_geom_angle_atom_site_label_2
_geom_angle_atom_site_label_3
_geom_angle
_geom_angle_site_symmetry_1
_geom_angle_site_symmetry_3
_geom_angle_publ_flag
N1 Ru1 N1 90.57(5) 16_655 17 ?
N1 Ru1 N1 89.43(5) 17 3_665 ?
N1 Ru1 N1 89.43(5) 16_655 2_655 ?
N1 Ru1 N1 90.57(5) 3_665 2_655 ?
N1 Ru1 N1 180.0 18_545 3_665 ?
N1 Ru1 N1 90.57(5) 3_665 . ?
N1 Ru1 N1 180.0 16_655 . ?
N1 Ru1 N1 90.57(5) 16_655 18_545 ?
N1 Ru1 N1 89.43(5) 18_545 . ?
N1 Ru1 N1 89.43(5) 17 . ?
N1 Ru1 N1 90.57(5) 2_655 . ?
N1 Ru1 N1 90.57(5) 17 18_545 ?
N1 Ru1 N1 89.43(5) 18_545 2_655 ?
N1 Ru1 N1 180.0 17 2_655 ?
N1 Ru1 N1 89.43(5) 16_655 3_665 ?
N2 N1 Ru1 123.76(9) . . ?
N2 N1 Fe1 123.76(9) . . ?
C1 N1 Ru1 130.06(10) . . ?
C1 N1 N2 106.17(12) . . ?
C1 N1 Fe1 130.06(10) . . ?
N3 N4 C2 121.59(12) . . ?
C1 N4 N3 108.63(12) . . ?
C1 N4 C2 129.60(13) . . ?
N2 N3 N4 107.03(12) . . ?
N3 N2 N1 109.51(12) . . ?
N1 C1 N4 108.65(13) . . ?
N1 C1 H1 125.7 . . ?
N4 C1 H1 125.7 . . ?
N4 C2 H2A 109.2 . . ?
N4 C2 H2B 109.2 . . ?
N4 C2 C3 112.08(13) . . ?
H2A C2 H2B 107.9 . . ?
C3 C2 H2A 109.2 . . ?
C3 C2 H2B 109.2 . . ?
C2 C3 H3A 109.0 . . ?
C2 C3 H3B 109.0 . . ?
C2 C3 C4 113.14(14) . . ?
H3A C3 H3B 107.8 . . ?
C4 C3 H3A 109.0 . . ?
C4 C3 H3B 109.0 . . ?
F2 B1 F2 109.75(13) 2_765 . ?
F2 B1 F2 109.76(13) 2_765 3_675 ?
F2 B1 F2 109.76(13) 3_675 . ?
F2 B1 F1 109.18(13) 3_675 . ?
F2 B1 F1 109.19(13) . . ?
F2 B1 F1 109.18(13) 2_765 . ?
C3 C4 H4A 109.5 . . ?
C3 C4 H4B 109.5 . . ?
C3 C4 H4C 109.5 . . ?
H4A C4 H4B 109.5 . . ?
H4A C4 H4C 109.5 . . ?
H4B C4 H4C 109.5 . . ?
N1 Fe1 N1 89.43(5) 18_545 2_655 ?
N1 Fe1 N1 89.43(5) 18_545 . ?
N1 Fe1 N1 180.0 17 2_655 ?
N1 Fe1 N1 180.0 16_655 . ?
N1 Fe1 N1 90.57(5) 2_655 . ?
N1 Fe1 N1 90.57(5) 16_655 18_545 ?
N1 Fe1 N1 90.57(5) 3_665 2_655 ?
N1 Fe1 N1 90.57(5) 17 18_545 ?
N1 Fe1 N1 90.57(5) 16_655 17 ?
N1 Fe1 N1 89.43(5) 16_655 3_665 ?
N1 Fe1 N1 89.43(5) 17 . ?
N1 Fe1 N1 89.43(5) 17 3_665 ?
N1 Fe1 N1 89.43(5) 16_655 2_655 ?
N1 Fe1 N1 180.0 18_545 3_665 ?
N1 Fe1 N1 90.57(5) 3_665 . ?

loop_
_geom_bond_atom_site_label_1
_geom_bond_atom_site_label_2
_geom_bond_distance
_geom_bond_site_symmetry_2
_geom_bond_publ_flag
Ru1 N1 2.0229(12) 16_655 ?
Ru1 N1 2.0228(12) 18_545 ?
Ru1 N1 2.0229(12) 17 ?
Ru1 N1 2.0228(12) 2_655 ?
Ru1 N1 2.0228(12) 3_665 ?
Ru1 N1 2.0228(12) . ?
F2 B1 1.3842(14) . ?
F1 B1 1.387(4) . ?
N1 N2 1.3688(17) . ?
N1 C1 1.3205(19) . ?
N1 Fe1 2.0228(12) . ?
N4 N3 1.3474(18) . ?
N4 C1 1.3245(19) . ?
N4 C2 1.4722(19) . ?
N3 N2 1.2968(18) . ?
C1 H1 0.9300 . ?
C2 H2A 0.9700 . ?
C2 H2B 0.9700 . ?
C2 C3 1.515(2) . ?
C3 H3A 0.9700 . ?
C3 H3B 0.9700 . ?
C3 C4 1.518(2) . ?
C4 H4A 0.9600 . ?
C4 H4B 0.9600 . ?
C4 H4C 0.9600 . ?

loop_
_geom_torsion_atom_site_label_1
_geom_torsion_atom_site_label_2
_geom_torsion_atom_site_label_3
_geom_torsion_atom_site_label_4
_geom_torsion
_geom_torsion_site_symmetry_1
_geom_torsion_site_symmetry_2
_geom_torsion_site_symmetry_3
_geom_torsion_site_symmetry_4
_geom_torsion_publ_flag
Ru1 N1 N2 N3 178.64(10) . . . . ?
Ru1 N1 C1 N4 -178.51(10) . . . . ?
N4 N3 N2 N1 0.15(16) . . . . ?
N4 C2 C3 C4 -58.61(19) . . . . ?
N3 N4 C1 N1 -0.29(17) . . . . ?
N3 N4 C2 C3 -60.97(19) . . . . ?
N2 N1 C1 N4 0.37(16) . . . . ?
C1 N1 N2 N3 -0.33(16) . . . . ?
C1 N4 N3 N2 0.08(17) . . . . ?
C1 N4 C2 C3 124.59(17) . . . . ?
C2 N4 N3 N2 -175.40(13) . . . . ?
C2 N4 C1 N1 174.71(14) . . . . ?
Fe1 N1 N2 N3 178.64(10) . . . . ?
Fe1 N1 C1 N4 -178.51(10) . . . . ?

loop_
_exptl_oxdiff_crystal_face_indexfrac_h
_exptl_oxdiff_crystal_face_indexfrac_k
_exptl_oxdiff_crystal_face_indexfrac_l
_exptl_oxdiff_crystal_face_x
_exptl_oxdiff_crystal_face_y
_exptl_oxdiff_crystal_face_z
-0.0015 1.0005 -0.9899 -0.0114 0.0220 0.0755
2.9982 -0.9977 -0.9985 0.0527 -0.1675 0.1017
1.9979 0.0016 -0.9924 0.0211 -0.0996 0.1157
2.0009 -1.9994 0.9873 0.0438 -0.1435 -0.0352
0.0015 -1.0005 0.9899 0.0114 -0.0220 -0.0755
-1.9979 -0.0016 0.9924 -0.0211 0.0996 -0.1157
-0.0003 0.0009 -0.9996 0.0195 0.0076 0.0072
0.0003 -0.0009 0.9996 -0.0195 -0.0076 -0.0072
-2.0009 1.9994 -0.9873 -0.0438 0.1435 0.0352
